data_7244535
loop_
_publ_author_name
'Zhou, Yang'
'Maisonneuve, St\'ephane'
'Casimiro, Lorenzo'
'Retailleau, Pascal'
'Xie, Juan'
'Maurel, Fran\,cois'
'M\'etivier, R\'emi'

_publ_section_title
;
 Photoisomerization of a
 4-dicyanomethylene-2-methyl-6-(p-dimethylaminostyryl)-4H-pyran analog
 dye: a combined photophysical and theoretical investigation
;
_journal_name_full 'Physical Chemistry Chemical Physics'
_journal_paper_doi 10.1039/D1CP05170A
_journal_year 2022
_chemical_formula_moiety 'C23 H24 N6 O'
_chemical_formula_sum 'C23 H24 N6 O'
_chemical_formula_weight 400.48
_chemical_name_systematic
(E)-2-(2-(4-((2-azidoethyl)(methyl)amino)styryl)-6-(tert-butyl)-4H-pyran-4-ylidene)malononitrile
_space_group_crystal_system orthorhombic
_space_group_IT_number 62
_space_group_name_Hall '-P 2ac 2n'
_space_group_name_H-M_alt 'P n m a'
_atom_sites_solution_hydrogens mixed
_atom_sites_solution_primary other
_atom_sites_solution_secondary difmap
_audit_creation_method SHELXL-2018/3
_audit_update_record
;
2021-11-10 deposited with the CCDC.	2022-02-09 downloaded from the CCDC.
;
_cell_angle_alpha 90
_cell_angle_beta 90
_cell_angle_gamma 90
_cell_formula_units_Z 4
_cell_length_a 29.8656(17)
_cell_length_b 7.1127(4)
_cell_length_c 10.0461(5)
_cell_measurement_reflns_used 4858
_cell_measurement_temperature 293(2)
_cell_measurement_theta_max 29.0830
_cell_measurement_theta_min 3.1740
_cell_volume 2134.0(2)
_computing_cell_refinement 'CrysAlisPro 1.171.41.96a (Rigaku OD, 2021)'
_computing_data_collection 'CrysAlisPro 1.171.41.96a (Rigaku OD, 2021)'
_computing_data_reduction 'CrysAlisPro 1.171.41.96a (Rigaku OD, 2021)'
_computing_structure_refinement 'SHELXL-2018/3 (Sheldrick, 2018)'
_computing_structure_solution 'SHELXT 2018/2 (Sheldrick, 2018)'
_diffrn_ambient_temperature 293(2)
_diffrn_detector 'Dectris PILATUS3 R 200K-A area detector'
_diffrn_detector_area_resol_mean 5.811
_diffrn_detector_type 'Hybrid Photon Counting area detector'
_diffrn_measured_fraction_theta_full 0.997
_diffrn_measured_fraction_theta_max 0.997
_diffrn_measurement_device 'kappa gonio four-circle diffractometer'
_diffrn_measurement_device_type 'Rigaku XtaLAB PRO'
_diffrn_measurement_method '\w scans'
_diffrn_radiation_collimation 'Rigaku Integrated Confocal MaxFlux double bounce multi-layer mirror optics'
_diffrn_radiation_monochromator none
_diffrn_radiation_probe x-ray
_diffrn_radiation_type MoK\a
_diffrn_radiation_wavelength 0.71073
_diffrn_reflns_av_R_equivalents 0.0186
_diffrn_reflns_av_unetI/netI 0.0167
_diffrn_reflns_Laue_measured_fraction_full 0.997
_diffrn_reflns_Laue_measured_fraction_max 0.997
_diffrn_reflns_limit_h_max 36
_diffrn_reflns_limit_h_min -31
_diffrn_reflns_limit_k_max 7
_diffrn_reflns_limit_k_min -8
_diffrn_reflns_limit_l_max 12
_diffrn_reflns_limit_l_min -12
_diffrn_reflns_number 13711
_diffrn_reflns_point_group_measured_fraction_full 0.997
_diffrn_reflns_point_group_measured_fraction_max 0.997
_diffrn_reflns_theta_full 25.242
_diffrn_reflns_theta_max 26.019
_diffrn_reflns_theta_min 2.881
_diffrn_source 'microfocus sealed X-ray tube'
_diffrn_source_type 'Rigaku micromax 003'
_exptl_absorpt_coefficient_mu 0.080
_exptl_absorpt_correction_T_max 1.00000
_exptl_absorpt_correction_T_min 0.68649
_exptl_absorpt_correction_type multi-scan
_exptl_absorpt_process_details
;
CrysAlisPro 1.171.41.118a (Rigaku Oxford Diffraction, 2021)
Empirical absorption correction using spherical harmonics,
implemented in SCALE3 ABSPACK scaling algorithm.
;
_exptl_crystal_colour red
_exptl_crystal_density_diffrn 1.245
_exptl_crystal_description tab
_exptl_crystal_F_000 848
_exptl_crystal_size_max 0.35
_exptl_crystal_size_mid 0.18
_exptl_crystal_size_min 0.13
_refine_diff_density_max 0.724
_refine_diff_density_min -0.510
_refine_diff_density_rms 0.088
_refine_ls_extinction_method none
_refine_ls_goodness_of_fit_ref 1.091
_refine_ls_hydrogen_treatment constr
_refine_ls_matrix_type full
_refine_ls_number_parameters 188
_refine_ls_number_reflns 2280
_refine_ls_number_restraints 0
_refine_ls_restrained_S_all 1.091
_refine_ls_R_factor_all 0.0731
_refine_ls_R_factor_gt 0.0659
_refine_ls_shift/su_max 0.000
_refine_ls_shift/su_mean 0.000
_refine_ls_structure_factor_coef Fsqd
_refine_ls_weighting_details 'w=1/[\s^2^(Fo^2^)+(0.1286P)^2^+0.5387P] where P=(Fo^2^+2Fc^2^)/3'
_refine_ls_weighting_scheme calc
_refine_ls_wR_factor_gt 0.2012
_refine_ls_wR_factor_ref 0.2093
_reflns_Friedel_coverage 0.000
_reflns_number_gt 1921
_reflns_number_total 2283
_reflns_threshold_expression 'I > 2\s(I)'
_cod_data_source_file d1cp05170a2.cif
_cod_data_source_block pnma
_cod_database_code 7244535
_shelx_space_group_comment
;
The symmetry employed for this shelxl refinement is uniquely defined
by the following loop, which should always be used as a source of
symmetry information in preference to the above space-group names.
They are only intended as comments.
;

loop_
_space_group_symop_operation_xyz
'x, y, z'
'-x+1/2, -y, z+1/2'
'x+1/2, -y+1/2, -z+1/2'
'-x, y+1/2, -z'
'-x, -y, -z'
'x-1/2, y, -z-1/2'
'-x-1/2, y-1/2, z-1/2'
'x, -y-1/2, z'

loop_
_atom_site_label
_atom_site_type_symbol
_atom_site_fract_x
_atom_site_fract_y
_atom_site_fract_z
_atom_site_U_iso_or_equiv
_atom_site_adp_type
_atom_site_occupancy
_atom_site_site_symmetry_order
_atom_site_calc_flag
_atom_site_refinement_flags_posn
_atom_site_refinement_flags_adp
_atom_site_refinement_flags_occupancy
_atom_site_disorder_assembly
_atom_site_disorder_group
C1 C 0.32833(8) 0.250000 0.3873(2) 0.0438(6) Uani 1 2 d S T P . .
H1 H 0.358207 0.250000 0.413391 0.053 Uiso 1 2 calc R U P . .
N1 N 0.24012(9) 0.250000 0.7935(3) 0.0862(10) Uani 1 2 d S T P . .
N2 N 0.38263(8) 0.250000 0.7181(3) 0.0831(9) Uani 1 2 d S T P . .
C2 C 0.31819(7) 0.250000 0.2575(2) 0.0422(6) Uani 1 2 d S T P . .
N3 N 0.00919(7) 0.250000 -0.0881(2) 0.0674(8) Uani 1 2 d S T P . .
O3 O 0.27463(5) 0.250000 0.21476(15) 0.0471(5) Uani 1 2 d S T P . .
C4 C 0.24075(7) 0.250000 0.3059(2) 0.0449(6) Uani 1 2 d S T P . .
C6 C 0.29391(7) 0.250000 0.4869(2) 0.0413(5) Uani 1 2 d S T P . .
C5 C 0.24955(7) 0.250000 0.4374(2) 0.0450(6) Uani 1 2 d S T P . .
H5 H 0.225810 0.250000 0.497292 0.054 Uiso 1 2 calc R U P . .
C7 C 0.30321(8) 0.250000 0.6218(2) 0.0453(6) Uani 1 2 d S T P . .
C9 C 0.19651(8) 0.250000 0.2503(3) 0.0490(6) Uani 1 2 d S T P . .
H9 H 0.172830 0.250000 0.310414 0.059 Uiso 1 2 calc R U P . .
C8 C 0.34993(8) 0.250000 0.1405(2) 0.0477(6) Uani 1 2 d S T P . .
C10 C 0.39840(8) 0.250000 0.1895(3) 0.0644(8) Uani 1 2 d S T P . .
H10A H 0.411425 0.250000 0.112762 0.097 Uiso 1 2 d R U P . .
H10 H 0.406643 0.127275 0.234339 0.097 Uiso 1 1 d R U . . .
C12 C 0.34143(7) 0.0742(3) 0.0567(2) 0.0685(6) Uani 1 1 d . . . . .
H12A H 0.361760 0.072186 -0.017268 0.103 Uiso 1 1 calc R U . . .
H12B H 0.311184 0.075656 0.024421 0.103 Uiso 1 1 calc R U . . .
H12C H 0.346014 -0.035791 0.110464 0.103 Uiso 1 1 calc R U . . .
C24 C 0.34741(9) 0.250000 0.6732(2) 0.0554(7) Uani 1 2 d S T P . .
C23 C 0.26822(8) 0.250000 0.7178(2) 0.0540(7) Uani 1 2 d S T P . .
C14 C 0.14044(8) 0.250000 0.0677(2) 0.0465(6) Uani 1 2 d S T P . .
C13 C 0.18573(8) 0.250000 0.1208(2) 0.0481(6) Uani 1 2 d S T P . .
H13 H 0.209165 0.250000 0.059794 0.058 Uiso 1 2 calc R U P . .
C15 C 0.10252(8) 0.250000 0.1487(3) 0.0565(7) Uani 1 2 d S T P . .
H15 H 0.106257 0.250000 0.240593 0.068 Uiso 1 2 calc R U P . .
C16 C 0.05989(8) 0.250000 0.0977(3) 0.0558(7) Uani 1 2 d S T P . .
H16 H 0.035610 0.250000 0.155673 0.067 Uiso 1 2 calc R U P . .
C17 C 0.05224(8) 0.250000 -0.0394(3) 0.0510(6) Uani 1 2 d S T P . .
C18 C 0.09020(8) 0.250000 -0.1216(3) 0.0553(7) Uani 1 2 d S T P . .
H18 H 0.086552 0.250000 -0.213574 0.066 Uiso 1 2 calc R U P . .
C19 C 0.13282(8) 0.250000 -0.0689(3) 0.0515(6) Uani 1 2 d S T P . .
H19 H 0.157223 0.250000 -0.126365 0.062 Uiso 1 2 calc R U P . .
C20 C -0.02877(8) 0.250000 0.0010(3) 0.0652(8) Uani 1 2 d S T P . .
H20A H -0.053608 0.250000 -0.040802 0.098 Uiso 1 2 d R U P . .
H20B H -0.026413 0.143438 0.068489 0.098 Uiso 1 1 d R U . . .
C21 C -0.00047(13) 0.1820(6) -0.2270(4) 0.0619(11) Uani 0.5 1 d . . P . .
H21A H -0.026799 0.102211 -0.227321 0.074 Uiso 0.5 1 calc R U P . .
H21B H 0.024675 0.110229 -0.260898 0.074 Uiso 0.5 1 calc R U P . .
C22 C -0.0083(2) 0.1448(10) -0.3127(5) 0.0969(19) Uani 0.5 1 d . . P . .
H22A H 0.015098 0.053866 -0.294624 0.116 Uiso 0.5 1 calc R U P . .
H22B H -0.036649 0.088311 -0.287574 0.116 Uiso 0.5 1 calc R U P . .
N4 N -0.0090(2) 0.1833(11) -0.4515(6) 0.139(4) Uani 0.5 1 d . . P . .
N5 N 0.0286(2) 0.250000 -0.4979(5) 0.177(3) Uani 1 2 d S T P . .
N6 N 0.0604(2) 0.250000 -0.5471(6) 0.209(4) Uani 1 2 d S T P . .

loop_
_atom_site_aniso_label
_atom_site_aniso_U_11
_atom_site_aniso_U_22
_atom_site_aniso_U_33
_atom_site_aniso_U_23
_atom_site_aniso_U_13
_atom_site_aniso_U_12
C1 0.0302(11) 0.0609(14) 0.0403(11) 0.000 -0.0003(9) 0.000
N1 0.0538(15) 0.145(3) 0.0597(15) 0.000 0.0190(12) 0.000
N2 0.0393(13) 0.154(3) 0.0558(14) 0.000 -0.0040(11) 0.000
C2 0.0309(11) 0.0536(13) 0.0420(12) 0.000 0.0004(9) 0.000
N3 0.0330(11) 0.121(2) 0.0487(12) 0.000 -0.0056(9) 0.000
O3 0.0315(8) 0.0702(11) 0.0398(9) 0.000 -0.0006(6) 0.000
C4 0.0315(11) 0.0562(13) 0.0469(13) 0.000 0.0024(9) 0.000
C6 0.0351(11) 0.0482(12) 0.0406(11) 0.000 0.0013(9) 0.000
C5 0.0305(11) 0.0591(14) 0.0453(12) 0.000 0.0044(9) 0.000
C7 0.0345(12) 0.0628(14) 0.0387(12) 0.000 0.0030(9) 0.000
C9 0.0294(12) 0.0669(15) 0.0508(13) 0.000 -0.0002(9) 0.000
C8 0.0373(12) 0.0674(15) 0.0384(11) 0.000 0.0039(9) 0.000
C10 0.0362(13) 0.104(2) 0.0535(15) 0.000 0.0099(11) 0.000
C12 0.0662(12) 0.0821(14) 0.0573(11) -0.0157(10) 0.0109(9) -0.0010(11)
C24 0.0400(14) 0.0887(19) 0.0375(12) 0.000 0.0028(10) 0.000
C23 0.0390(13) 0.0813(18) 0.0417(13) 0.000 0.0014(10) 0.000
C14 0.0337(12) 0.0606(14) 0.0450(12) 0.000 -0.0020(9) 0.000
C13 0.0329(11) 0.0633(15) 0.0483(13) 0.000 0.0000(10) 0.000
C15 0.0365(13) 0.0918(19) 0.0411(12) 0.000 -0.0025(10) 0.000
C16 0.0342(12) 0.0867(19) 0.0467(14) 0.000 0.0032(10) 0.000
C17 0.0329(12) 0.0720(17) 0.0481(14) 0.000 -0.0036(10) 0.000
C18 0.0389(13) 0.0861(19) 0.0409(12) 0.000 -0.0009(10) 0.000
C19 0.0341(12) 0.0754(16) 0.0449(13) 0.000 0.0036(10) 0.000
C20 0.0305(12) 0.105(2) 0.0605(16) 0.000 -0.0011(11) 0.000
C21 0.0401(17) 0.084(3) 0.061(2) -0.0025(19) -0.0058(16) 0.0011(15)
C22 0.097(4) 0.141(5) 0.052(2) -0.004(3) -0.012(2) -0.053(3)
N4 0.134(5) 0.193(12) 0.089(3) -0.010(4) -0.037(3) -0.002(4)
N5 0.136(5) 0.308(9) 0.087(3) 0.000 0.040(3) 0.000
N6 0.188(6) 0.317(11) 0.122(4) 0.000 0.091(4) 0.000

loop_
_atom_type_symbol
_atom_type_description
_atom_type_scat_dispersion_real
_atom_type_scat_dispersion_imag
_atom_type_scat_source
C C 0.0033 0.0016 'International Tables Vol C Tables 4.2.6.8 and 6.1.1.4'
H H 0.0000 0.0000 'International Tables Vol C Tables 4.2.6.8 and 6.1.1.4'
N N 0.0061 0.0033 'International Tables Vol C Tables 4.2.6.8 and 6.1.1.4'
O O 0.0106 0.0060 'International Tables Vol C Tables 4.2.6.8 and 6.1.1.4'

loop_
_geom_angle_atom_site_label_1
_geom_angle_atom_site_label_2
_geom_angle_atom_site_label_3
_geom_angle
_geom_angle_site_symmetry_1
_geom_angle_site_symmetry_3
_geom_angle_publ_flag
C2 C1 C6 121.2(2) . . ?
C2 C1 H1 119.4 . . ?
C6 C1 H1 119.4 . . ?
C1 C2 O3 121.3(2) . . ?
C1 C2 C8 128.0(2) . . ?
O3 C2 C8 110.62(19) . . ?
C17 N3 C20 120.9(2) . . ?
C17 N3 C21 120.6(2) . . ?
C20 N3 C21 115.1(2) . . ?
C17 N3 C21 120.6(2) . 8_565 ?
C20 N3 C21 115.1(2) . 8_565 ?
C21 N3 C21 37.5(3) . 8_565 ?
C4 O3 C2 119.59(18) . . ?
C5 C4 O3 120.9(2) . . ?
C5 C4 C9 124.2(2) . . ?
O3 C4 C9 114.9(2) . . ?
C7 C6 C5 122.2(2) . . ?
C7 C6 C1 122.6(2) . . ?
C5 C6 C1 115.2(2) . . ?
C4 C5 C6 121.8(2) . . ?
C4 C5 H5 119.1 . . ?
C6 C5 H5 119.1 . . ?
C6 C7 C24 122.9(2) . . ?
C6 C7 C23 121.1(2) . . ?
C24 C7 C23 116.0(2) . . ?
C13 C9 C4 126.8(2) . . ?
C13 C9 H9 116.6 . . ?
C4 C9 H9 116.6 . . ?
C2 C8 C12 108.92(14) . . ?
C2 C8 C12 108.92(14) . 8_565 ?
C12 C8 C12 109.8(2) . 8_565 ?
C2 C8 C10 110.13(19) . . ?
C12 C8 C10 109.53(14) . . ?
C12 C8 C10 109.53(14) 8_565 . ?
C8 C10 H10A 98.0 . . ?
C8 C10 H10 111.9 . . ?
H10A C10 H10 106.7 . . ?
C8 C10 H10 111.92(5) . 8_565 ?
H10A C10 H10 106.7 . 8_565 ?
H10 C10 H10 119.0 . 8_565 ?
C8 C12 H12A 109.5 . . ?
C8 C12 H12B 109.5 . . ?
H12A C12 H12B 109.5 . . ?
C8 C12 H12C 109.5 . . ?
H12A C12 H12C 109.5 . . ?
H12B C12 H12C 109.5 . . ?
N2 C24 C7 178.1(3) . . ?
N1 C23 C7 179.5(3) . . ?
C19 C14 C15 116.3(2) . . ?
C19 C14 C13 120.9(2) . . ?
C15 C14 C13 122.8(2) . . ?
C9 C13 C14 125.4(2) . . ?
C9 C13 H13 117.3 . . ?
C14 C13 H13 117.3 . . ?
C16 C15 C14 122.4(2) . . ?
C16 C15 H15 118.8 . . ?
C14 C15 H15 118.8 . . ?
C15 C16 C17 121.3(2) . . ?
C15 C16 H16 119.3 . . ?
C17 C16 H16 119.3 . . ?
N3 C17 C16 120.2(2) . . ?
N3 C17 C18 123.1(2) . . ?
C16 C17 C18 116.7(2) . . ?
C19 C18 C17 121.3(2) . . ?
C19 C18 H18 119.3 . . ?
C17 C18 H18 119.3 . . ?
C18 C19 C14 122.0(2) . . ?
C18 C19 H19 119.0 . . ?
C14 C19 H19 119.0 . . ?
N3 C20 H20A 112.2 . . ?
N3 C20 H20B 111.0 . . ?
H20A C20 H20B 112.8 . . ?
N3 C20 H20B 110.97(9) . 8_565 ?
H20A C20 H20B 112.8 . 8_565 ?
H20B C20 H20B 96.0 . 8_565 ?
N3 C21 C22 107.1(3) . 8_565 ?
N3 C21 H21A 110.3 . . ?
C22 C21 H21A 110.3 8_565 . ?
N3 C21 H21B 110.3 . . ?
C22 C21 H21B 110.3 8_565 . ?
H21A C21 H21B 108.5 . . ?
N4 C22 C21 113.7(5) . 8_565 ?
N4 C22 H22A 108.8 . . ?
C21 C22 H22A 108.8 8_565 . ?
N4 C22 H22B 108.8 . . ?
C21 C22 H22B 108.8 8_565 . ?
H22A C22 H22B 107.7 . . ?
N4 N4 N5 68.7(3) 8_565 . ?
N4 N4 C22 101.1(4) 8_565 . ?
N5 N4 C22 114.1(5) . . ?
N4 N4 C22 48.8(3) 8_565 8_565 ?
N5 N4 C22 91.1(5) . 8_565 ?
C22 N4 C22 52.3(5) . 8_565 ?
N6 N5 N4 158.1(4) . . ?
N6 N5 N4 158.1(4) . 8_565 ?
N4 N5 N4 42.6(7) . 8_565 ?

loop_
_geom_bond_atom_site_label_1
_geom_bond_atom_site_label_2
_geom_bond_distance
_geom_bond_site_symmetry_2
_geom_bond_publ_flag
C1 C2 1.339(3) . ?
C1 C6 1.434(3) . ?
C1 H1 0.9300 . ?
N1 C23 1.133(3) . ?
N2 C24 1.145(3) . ?
C2 O3 1.370(3) . ?
C2 C8 1.510(3) . ?
N3 C17 1.376(3) . ?
N3 C20 1.444(3) . ?
N3 C21 1.505(5) . ?
N3 C21 1.505(5) 8_565 ?
O3 C4 1.365(3) . ?
C4 C5 1.347(4) . ?
C4 C9 1.435(3) . ?
C6 C7 1.383(3) . ?
C6 C5 1.415(3) . ?
C5 H5 0.9300 . ?
C7 C24 1.417(3) . ?
C7 C23 1.422(3) . ?
C9 C13 1.341(4) . ?
C9 H9 0.9300 . ?
C8 C12 1.529(2) . ?
C8 C12 1.529(2) 8_565 ?
C8 C10 1.529(4) . ?
C10 H10A 0.8630 . ?
C10 H10 1.0129 . ?
C10 H10 1.0129 8_565 ?
C12 H12A 0.9600 . ?
C12 H12B 0.9600 . ?
C12 H12C 0.9600 . ?
C14 C19 1.391(3) . ?
C14 C15 1.395(3) . ?
C14 C13 1.454(3) . ?
C13 H13 0.9300 . ?
C15 C16 1.372(3) . ?
C15 H15 0.9300 . ?
C16 C17 1.396(4) . ?
C16 H16 0.9300 . ?
C17 C18 1.403(3) . ?
C18 C19 1.379(3) . ?
C18 H18 0.9300 . ?
C19 H19 0.9300 . ?
C20 H20A 0.8521 . ?
C20 H20B 1.0197 . ?
C20 H20B 1.0197 8_565 ?
C21 C22 1.521(7) 8_565 ?
C21 H21A 0.9700 . ?
C21 H21B 0.9700 . ?
C22 N4 1.421(8) . ?
C22 H22A 0.9700 . ?
C22 H22B 0.9700 . ?
N4 N4 0.949(16) 8_565 ?
N4 N5 1.306(8) . ?
N5 N6 1.069(7) . ?

loop_
_geom_torsion_atom_site_label_1
_geom_torsion_atom_site_label_2
_geom_torsion_atom_site_label_3
_geom_torsion_atom_site_label_4
_geom_torsion
_geom_torsion_site_symmetry_1
_geom_torsion_site_symmetry_2
_geom_torsion_site_symmetry_3
_geom_torsion_site_symmetry_4
_geom_torsion_publ_flag
C6 C1 C2 O3 0.000(0) . . . . ?
C6 C1 C2 C8 180.000(0) . . . . ?
C1 C2 O3 C4 0.000(0) . . . . ?
C8 C2 O3 C4 180.000(0) . . . . ?
C2 O3 C4 C5 0.000(0) . . . . ?
C2 O3 C4 C9 180.000(0) . . . . ?
C2 C1 C6 C7 180.000(0) . . . . ?
C2 C1 C6 C5 0.000(0) . . . . ?
O3 C4 C5 C6 0.000(0) . . . . ?
C9 C4 C5 C6 180.000(0) . . . . ?
C7 C6 C5 C4 180.000(0) . . . . ?
C1 C6 C5 C4 0.000(0) . . . . ?
C5 C6 C7 C24 180.000(0) . . . . ?
C1 C6 C7 C24 0.000(0) . . . . ?
C5 C6 C7 C23 0.000(0) . . . . ?
C1 C6 C7 C23 180.000(0) . . . . ?
C5 C4 C9 C13 180.000(0) . . . . ?
O3 C4 C9 C13 0.000(0) . . . . ?
C1 C2 C8 C12 120.13(15) . . . . ?
O3 C2 C8 C12 -59.87(15) . . . . ?
C1 C2 C8 C12 -120.13(15) . . . 8_565 ?
O3 C2 C8 C12 59.87(15) . . . 8_565 ?
C1 C2 C8 C10 0.000(0) . . . . ?
O3 C2 C8 C10 180.0 . . . . ?
C4 C9 C13 C14 180.000(0) . . . . ?
C19 C14 C13 C9 180.000(0) . . . . ?
C15 C14 C13 C9 0.000(0) . . . . ?
C19 C14 C15 C16 0.0 . . . . ?
C13 C14 C15 C16 180.0 . . . . ?
C14 C15 C16 C17 0.000(0) . . . . ?
C20 N3 C17 C16 0.0 . . . . ?
C21 N3 C17 C16 -158.1(2) . . . . ?
C21 N3 C17 C16 158.1(2) 8_565 . . . ?
C20 N3 C17 C18 180.0 . . . . ?
C21 N3 C17 C18 21.9(2) . . . . ?
C21 N3 C17 C18 -21.9(2) 8_565 . . . ?
C15 C16 C17 N3 180.0 . . . . ?
C15 C16 C17 C18 0.0 . . . . ?
N3 C17 C18 C19 180.0 . . . . ?
C16 C17 C18 C19 0.000(0) . . . . ?
C17 C18 C19 C14 0.0 . . . . ?
C15 C14 C19 C18 0.0 . . . . ?
C13 C14 C19 C18 180.0 . . . . ?
C17 N3 C21 C22 -103.8(3) . . . 8_565 ?
C20 N3 C21 C22 96.9(3) . . . 8_565 ?
C21 N3 C21 C22 -2.2(4) 8_565 . . 8_565 ?
C21 C22 N4 N4 -9.2(5) 8_565 . . 8_565 ?
C21 C22 N4 N5 62.3(8) 8_565 . . . ?
C21 C22 N4 C22 -9.2(5) 8_565 . . 8_565 ?
N4 N4 N5 N6 -166.4(19) 8_565 . . . ?
C22 N4 N5 N6 100.6(18) . . . . ?
C22 N4 N5 N6 149.2(18) 8_565 . . . ?
C22 N4 N5 N4 -93.0(6) . . . 8_565 ?
C22 N4 N5 N4 -44.3(3) 8_565 . . 8_565 ?
